data_7221631
loop_
_publ_author_name
'Mart\'in-Caballero, Jagoba'
'W\'ery, Ana San Jos\'e'
'Artetxe, Be\~nat'
'Reinoso, Santiago'
'Felices, Leire San'
'Vilas, Jos\'e Luis'
'Guti\'errez-Zorrilla, Juan M.'

_publ_section_title
;
 Sequential single-crystal-to-single-crystal transformations promoted by
 gradual thermal dehydration in a porous metavanadate hybrid
;
_journal_issue 46
_journal_name_full CrystEngComm
_journal_page_first 8915
_journal_paper_doi 10.1039/C5CE01076D
_journal_volume 17
_journal_year 2015
_chemical_compound_source 'synthesis as described'
_chemical_formula_moiety 'C10 H26.67 Cu N4 O7.33 V2'
_chemical_formula_sum 'C10 H26.67 Cu N4 O7.33 V2'
_chemical_formula_weight 485.77
_chemical_name_systematic
;
 ?
;
_space_group_IT_number 2
_symmetry_cell_setting triclinic
_symmetry_Int_Tables_number 2
_symmetry_space_group_name_Hall '-P 1'
_symmetry_space_group_name_H-M 'P -1'
_atom_sites_solution_hydrogens geom
_atom_sites_solution_primary direct
_atom_sites_solution_secondary difmap
_audit_update_record
;
2015-07-14 deposited with the CCDC.
2015-07-23 downloaded from the CCDC.
;
_cell_angle_alpha 103.208(14)
_cell_angle_beta 106.557(12)
_cell_angle_gamma 95.595(11)
_cell_formula_units_Z 3
_cell_length_a 8.6253(10)
_cell_length_b 12.890(2)
_cell_length_c 13.368(2)
_cell_measurement_reflns_used 1438
_cell_measurement_temperature 100(2)
_cell_measurement_theta_max 24.88
_cell_measurement_theta_min 2.479
_cell_volume 1365.7(4)
_computing_cell_refinement
;
        CrysAlisPro, Agilent Technologies,
        Version 1.171.37.34 (release 22-05-2014 CrysAlis171 .NET)
        (compiled May 22 2014,16:03:01)
;
_computing_data_collection
;
        CrysAlisPro, Agilent Technologies,
        Version 1.171.37.34 (release 22-05-2014 CrysAlis171 .NET)
        (compiled May 22 2014,16:03:01)
;
_computing_data_reduction
;
        CrysAlisPro, Agilent Technologies,
        Version 1.171.37.34 (release 22-05-2014 CrysAlis171 .NET)
        (compiled May 22 2014,16:03:01)
;
_computing_molecular_graphics 'Ortep-3 for Windows (Farrugia, 1997)'
_computing_publication_material 'WinGX publication routines (Farrugia, 1999)'
_computing_structure_refinement 'SHELXL-2014/6 (Sheldrick, 2014)'
_computing_structure_solution 'OLEX2 (Dolomanov, 2009)'
_diffrn_ambient_temperature 100(2)
_diffrn_detector 'CCD plate'
_diffrn_detector_area_resol_mean 16.2439
_diffrn_detector_type Eos
_diffrn_measured_fraction_theta_full 0.995
_diffrn_measured_fraction_theta_max 0.995
_diffrn_measurement_device '\k-geometry diffractometer'
_diffrn_measurement_device_type 'SuperNova, Single source at offset, Eos'
_diffrn_measurement_method '\w scans'
_diffrn_orient_matrix_UB_11 0.0429004
_diffrn_orient_matrix_UB_12 -0.0004858
_diffrn_orient_matrix_UB_13 0.0536807
_diffrn_orient_matrix_UB_21 -0.0481645
_diffrn_orient_matrix_UB_22 -0.0508663
_diffrn_orient_matrix_UB_23 -0.0080755
_diffrn_orient_matrix_UB_31 0.0585697
_diffrn_orient_matrix_UB_32 -0.0265949
_diffrn_orient_matrix_UB_33 -0.0188539
_diffrn_radiation_monochromator mirror
_diffrn_radiation_probe x-ray
_diffrn_radiation_source 'SuperNova (Mo) X-ray Source'
_diffrn_radiation_type MoK\a
_diffrn_radiation_wavelength 0.71073
_diffrn_reflns_av_R_equivalents 0.0674
_diffrn_reflns_av_unetI/netI 0.1383
_diffrn_reflns_laue_measured_fraction_full 0.995
_diffrn_reflns_laue_measured_fraction_max 0.995
_diffrn_reflns_limit_h_max 10
_diffrn_reflns_limit_h_min -10
_diffrn_reflns_limit_k_max 15
_diffrn_reflns_limit_k_min -15
_diffrn_reflns_limit_l_max 14
_diffrn_reflns_limit_l_min -15
_diffrn_reflns_number 8860
_diffrn_reflns_point_group_measured_fraction_full 0.995
_diffrn_reflns_point_group_measured_fraction_max 0.995
_diffrn_reflns_theta_full 25
_diffrn_reflns_theta_max 25
_diffrn_reflns_theta_min 1.65
_exptl_absorpt_coefficient_mu 2.203
_exptl_absorpt_correction_T_max 0.933
_exptl_absorpt_correction_T_min 0.711
_exptl_absorpt_correction_type analytical
_exptl_absorpt_process_details
;
        CrysAlisPro, Agilent Technologies,
        Version 1.171.37.34 (release 22-05-2014 CrysAlis171 .NET)
        (compiled May 22 2014,16:03:01)
Analytical numeric absorption correction using a multifaceted crystal
                        model based on expressions derived by R.C. Clark & J.S.
        (Clark, R. C. & Reid, J. S. (1995). Acta Cryst. A51, 887-897)
        Empirical absorption correction using spherical harmonics,
 implemented in SCALE3 ABSPACK scaling algorithm.
;
_exptl_crystal_colour pink
_exptl_crystal_density_diffrn 1.772
_exptl_crystal_density_method 'not measured'
_exptl_crystal_description prism
_exptl_crystal_F_000 745
_exptl_crystal_size_max 0.2659
_exptl_crystal_size_mid 0.0649
_exptl_crystal_size_min 0.0371
_refine_diff_density_max 1.334
_refine_diff_density_min -0.825
_refine_diff_density_rms 0.15
_refine_ls_extinction_method none
_refine_ls_goodness_of_fit_ref 1.132
_refine_ls_hydrogen_treatment constr
_refine_ls_matrix_type full
_refine_ls_number_parameters 334
_refine_ls_number_reflns 4794
_refine_ls_number_restraints 0
_refine_ls_restrained_S_all 1.132
_refine_ls_R_factor_all 0.1338
_refine_ls_R_factor_gt 0.0886
_refine_ls_shift/su_max 0.002
_refine_ls_shift/su_mean 0
_refine_ls_structure_factor_coef Fsqd
_refine_ls_weighting_details 'w=1/[\s^2^(Fo^2^)+(0.0366P)^2^+9.9777P] where P=(Fo^2^+2Fc^2^)/3'
_refine_ls_weighting_scheme calc
_refine_ls_wR_factor_gt 0.1621
_refine_ls_wR_factor_ref 0.1828
_reflns_number_gt 3280
_reflns_number_total 4794
_reflns_threshold_expression 'I > 2\s(I)'
_cod_data_source_file c5ce01076d2.cif
_cod_data_source_block 3
_cod_depositor_comments 'Adding full bibliography for 7221629--7221632.cif.'
_cod_database_code 7221631

loop_
_symmetry_equiv_pos_as_xyz
'x, y, z'
'-x, -y, -z'

loop_
_atom_site_label
_atom_site_type_symbol
_atom_site_fract_x
_atom_site_fract_y
_atom_site_fract_z
_atom_site_U_iso_or_equiv
_atom_site_adp_type
_atom_site_occupancy
_atom_site_calc_flag
V1 V 0.03494(19) 0.27302(13) 0.65599(13) 0.0217(4) Uani 1 d
V2 V 0.44851(19) 0.34661(13) 0.70848(14) 0.0213(4) Uani 1 d
V3 V 0.76858(19) 0.19969(13) 0.79161(14) 0.0234(4) Uani 1 d
Cu1A Cu 0.5 0.5 1 0.0275(5) Uani 1 d
Cu1B Cu 0 0 0.5 0.0230(4) Uani 1 d
Cu1C Cu 0.5 0.5 0.5 0.0277(5) Uani 1 d
O1 O -0.0008(8) 0.3955(5) 0.6651(6) 0.0338(18) Uani 1 d
O2 O 0.4990(8) 0.4655(6) 0.7972(6) 0.0360(19) Uani 1 d
O3 O 0.8467(8) 0.2510(6) 0.9221(6) 0.0376(19) Uani 1 d
O12 O 0.2569(7) 0.2765(5) 0.7117(5) 0.0229(15) Uani 1 d
O23 O 0.6010(8) 0.2664(6) 0.7409(7) 0.046(2) Uani 1 d
O13 O -0.0692(8) 0.2081(6) 0.7311(6) 0.0358(19) Uani 1 d
O1M O -0.0316(8) 0.2013(6) 0.5299(5) 0.0331(18) Uani 1 d
O2M O 0.4317(8) 0.3639(6) 0.5888(5) 0.0304(17) Uani 1 d
O3M O 0.6978(8) 0.0710(5) 0.7662(5) 0.0302(17) Uani 1 d
N1C N 0.2597(10) 0.5056(7) 0.4444(7) 0.028(2) Uani 1 d
H1C H 0.2497 0.5546 0.3974 0.034 Uiso 1 calc
N1B N 0.2297(9) 0.0371(6) 0.6073(6) 0.0234(19) Uani 1 d
H1B H 0.2446 0.1132 0.6471 0.028 Uiso 1 calc
N4C N 0.4984(9) 0.3907(7) 0.3627(7) 0.029(2) Uani 1 d
H4C H 0.5068 0.432 0.3107 0.035 Uiso 1 calc
N4B N 0.1058(9) 0.0238(6) 0.3899(6) 0.0211(18) Uani 1 d
H4B H 0.1158 -0.0478 0.3499 0.025 Uiso 1 calc
C3B C 0.2777(11) 0.0830(8) 0.4533(8) 0.025(2) Uani 1 d
H3BA H 0.3465 0.0772 0.4068 0.03 Uiso 1 calc
H3BB H 0.2769 0.159 0.4825 0.03 Uiso 1 calc
C2B C 0.3422(11) 0.0320(8) 0.5430(8) 0.022(2) Uani 1 d
H2BA H 0.3496 -0.0427 0.5135 0.026 Uiso 1 calc
H2BB H 0.451 0.0703 0.5883 0.026 Uiso 1 calc
C6C C 0.1967(13) 0.3533(9) 0.2829(8) 0.032(3) Uani 1 d
H6CA H 0.2106 0.4076 0.2451 0.038 Uiso 1 calc
H6CB H 0.1074 0.2964 0.2341 0.038 Uiso 1 calc
C5B C 0.0203(11) 0.0772(7) 0.3083(8) 0.021(2) Uani 1 d
H5BA H 0.082 0.0806 0.2584 0.025 Uiso 1 calc
H5BB H 0.016 0.1507 0.3444 0.025 Uiso 1 calc
C7B C 0.2706(12) -0.0239(8) 0.6896(8) 0.028(2) Uani 1 d
H7BA H 0.3812 0.0053 0.7384 0.034 Uiso 1 calc
H7BB H 0.2674 -0.0991 0.6541 0.034 Uiso 1 calc
C7C C 0.1492(11) 0.4031(8) 0.3783(9) 0.031(3) Uani 1 d
H7CA H 0.0378 0.4166 0.3542 0.037 Uiso 1 calc
H7CB H 0.1513 0.3529 0.4227 0.037 Uiso 1 calc
C5C C 0.3518(11) 0.3059(9) 0.3080(9) 0.031(3) Uani 1 d
H5CA H 0.3451 0.2585 0.3541 0.037 Uiso 1 calc
H5CB H 0.3618 0.2628 0.2412 0.037 Uiso 1 calc
C6B C -0.1512(11) 0.0176(8) 0.2459(8) 0.028(2) Uani 1 d
H6BA H -0.1464 -0.0579 0.2176 0.034 Uiso 1 calc
H6BB H -0.1938 0.0465 0.1845 0.034 Uiso 1 calc
C3C C 0.6521(12) 0.3475(8) 0.3915(9) 0.032(3) Uani 1 d
H3CA H 0.6764 0.3133 0.3264 0.038 Uiso 1 calc
H3CB H 0.6415 0.2937 0.4305 0.038 Uiso 1 calc
C2C C 0.2125(12) 0.5601(9) 0.5388(9) 0.031(3) Uani 1 d
H2CA H 0.1958 0.5094 0.5799 0.038 Uiso 1 calc
H2CB H 0.1108 0.5868 0.5144 0.038 Uiso 1 calc
N4A N 0.2922(9) 0.3907(7) 0.9446(7) 0.030(2) Uani 1 d
H4A H 0.276 0.3581 0.8678 0.036 Uiso 1 calc
N1A N 0.3538(9) 0.6102(7) 0.9766(7) 0.027(2) Uani 1 d
H1A H 0.3433 0.6445 1.0473 0.032 Uiso 1 calc
C5A C 0.2843(12) 0.3007(9) 0.9943(9) 0.036(3) Uani 1 d
H5AA H 0.1799 0.2524 0.9565 0.043 Uiso 1 calc
H5AB H 0.2887 0.3292 1.069 0.043 Uiso 1 calc
C3A C 0.1560(11) 0.4530(8) 0.9486(9) 0.031(3) Uani 1 d
H3AA H 0.1532 0.4762 1.0223 0.037 Uiso 1 calc
H3AB H 0.0512 0.4084 0.9034 0.037 Uiso 1 calc
C7A C 0.4100(12) 0.6984(9) 0.9346(8) 0.035(3) Uani 1 d
H7AA H 0.3297 0.7462 0.9275 0.042 Uiso 1 calc
H7AB H 0.4175 0.6678 0.8631 0.042 Uiso 1 calc
C2A C 0.1893(12) 0.5504(8) 0.9071(9) 0.034(3) Uani 1 d
H2AA H 0.1867 0.5273 0.8322 0.041 Uiso 1 calc
H2AB H 0.107 0.596 0.9114 0.041 Uiso 1 calc
C6A C 0.4234(12) 0.2363(8) 0.9917(9) 0.032(3) Uani 1 d
H6AA H 0.4016 0.1714 1.0141 0.038 Uiso 1 calc
H6AB H 0.4265 0.2142 0.918 0.038 Uiso 1 calc
O1W O -0.0534(10) 0.1364(6) 0.0703(6) 0.045(2) Uani 1 d
O2W O 0.2423(10) 0.0532(6) 0.0853(7) 0.048(2) Uani 1 d

loop_
_atom_site_aniso_label
_atom_site_aniso_U_11
_atom_site_aniso_U_22
_atom_site_aniso_U_33
_atom_site_aniso_U_23
_atom_site_aniso_U_13
_atom_site_aniso_U_12
V1 0.0154(8) 0.0226(9) 0.0254(10) 0.0039(7) 0.0053(7) 0.0050(7)
V2 0.0132(8) 0.0211(9) 0.0299(10) 0.0071(8) 0.0067(7) 0.0045(7)
V3 0.0140(8) 0.0253(10) 0.0308(10) 0.0043(8) 0.0085(7) 0.0056(7)
Cu1A 0.0141(9) 0.0319(11) 0.0315(11) 0.0002(8) 0.0074(8) 0.0014(7)
Cu1B 0.0157(9) 0.0235(10) 0.0291(10) 0.0044(8) 0.0074(7) 0.0049(7)
Cu1C 0.0197(9) 0.0290(10) 0.0343(11) 0.0076(8) 0.0085(8) 0.0064(8)
O1 0.033(4) 0.024(4) 0.037(5) 0.000(3) 0.004(3) 0.012(3)
O2 0.024(4) 0.028(4) 0.054(5) 0.002(4) 0.019(4) -0.003(3)
O3 0.029(4) 0.038(5) 0.039(5) -0.003(4) 0.013(4) 0.000(3)
O12 0.012(3) 0.021(4) 0.035(4) 0.006(3) 0.009(3) 0.003(3)
O23 0.022(4) 0.050(5) 0.083(6) 0.040(5) 0.021(4) 0.019(4)
O13 0.027(4) 0.041(5) 0.043(5) 0.008(4) 0.021(4) 0.000(3)
O1M 0.023(4) 0.048(5) 0.025(4) 0.006(4) 0.006(3) 0.005(3)
O2M 0.026(4) 0.037(4) 0.026(4) 0.006(3) 0.006(3) 0.004(3)
O3M 0.018(4) 0.032(4) 0.035(4) 0.003(3) 0.003(3) 0.006(3)
N1C 0.030(5) 0.030(5) 0.031(5) 0.015(4) 0.014(4) 0.006(4)
N1B 0.021(4) 0.017(4) 0.031(5) 0.004(4) 0.008(4) 0.002(3)
N4C 0.021(5) 0.035(5) 0.036(5) 0.014(4) 0.012(4) 0.009(4)
N4B 0.019(4) 0.014(4) 0.027(5) 0.000(4) 0.007(4) 0.000(3)
C3B 0.022(5) 0.024(6) 0.027(6) 0.003(5) 0.007(4) 0.003(4)
C2B 0.020(5) 0.019(5) 0.031(6) 0.002(4) 0.017(5) 0.008(4)
C6C 0.034(6) 0.034(6) 0.031(6) 0.008(5) 0.016(5) 0.005(5)
C5B 0.021(5) 0.019(5) 0.024(5) 0.008(4) 0.009(4) 0.001(4)
C7B 0.018(5) 0.030(6) 0.030(6) 0.006(5) 0.001(4) 0.007(4)
C7C 0.014(5) 0.033(6) 0.046(7) 0.018(5) 0.006(5) 0.003(4)
C5C 0.016(5) 0.040(7) 0.035(6) 0.011(5) 0.006(5) 0.005(5)
C6B 0.017(5) 0.030(6) 0.038(6) 0.013(5) 0.007(5) 0.008(4)
C3C 0.024(6) 0.032(6) 0.046(7) 0.017(5) 0.014(5) 0.012(5)
C2C 0.024(6) 0.040(7) 0.039(7) 0.017(5) 0.015(5) 0.016(5)
N4A 0.020(4) 0.035(5) 0.024(5) -0.011(4) 0.007(4) 0.002(4)
N1A 0.009(4) 0.036(5) 0.027(5) -0.001(4) 0.002(3) 0.000(4)
C5A 0.022(6) 0.051(8) 0.027(6) 0.000(6) 0.007(5) -0.002(5)
C3A 0.017(5) 0.032(6) 0.038(7) -0.007(5) 0.011(5) 0.009(4)
C7A 0.029(6) 0.047(7) 0.027(6) 0.005(5) 0.009(5) 0.008(5)
C2A 0.021(6) 0.035(7) 0.040(7) 0.004(5) 0.009(5) -0.002(5)
C6A 0.026(6) 0.026(6) 0.039(7) -0.002(5) 0.016(5) -0.005(4)
O1W 0.050(5) 0.045(5) 0.043(5) 0.006(4) 0.021(4) 0.010(4)
O2W 0.047(5) 0.042(5) 0.058(6) 0.015(4) 0.021(4) 0.003(4)

loop_
_atom_type_symbol
_atom_type_description
_atom_type_scat_dispersion_real
_atom_type_scat_dispersion_imag
_atom_type_scat_source
C C 0.0033 0.0016 'International Tables Vol C Tables 4.2.6.8 and 6.1.1.4'
H H 0 0 'International Tables Vol C Tables 4.2.6.8 and 6.1.1.4'
Cu Cu 0.3201 1.2651 'International Tables Vol C Tables 4.2.6.8 and 6.1.1.4'
N N 0.0061 0.0033 'International Tables Vol C Tables 4.2.6.8 and 6.1.1.4'
O O 0.0106 0.006 'International Tables Vol C Tables 4.2.6.8 and 6.1.1.4'
V V 0.3005 0.5294 'International Tables Vol C Tables 4.2.6.8 and 6.1.1.4'

loop_
_exptl_crystal_face_index_h
_exptl_crystal_face_index_k
_exptl_crystal_face_index_l
_exptl_crystal_face_perp_dist
-12 6 2 0.1202
0 -7 -14 0.0127
12 0 -2 0.1326
-12 1 3 0.1175
0 12 9 0.0421
0 -12 16 0.0129
0 14 -15 0.0235

loop_
_geom_angle_atom_site_label_1
_geom_angle_atom_site_label_2
_geom_angle_atom_site_label_3
_geom_angle
_geom_angle_site_symmetry_1
_geom_angle_site_symmetry_3
O1 V1 O1M 110.4(4) . .
O1 V1 O13 110.6(4) . .
O1M V1 O13 107.9(4) . .
O1 V1 O12 109.4(3) . .
O1M V1 O12 109.6(3) . .
O13 V1 O12 108.9(3) . .
O2M V2 O2 108.7(4) . .
O2M V2 O23 109.0(4) . .
O2 V2 O23 110.6(4) . .
O2M V2 O12 111.5(3) . .
O2 V2 O12 109.3(3) . .
O23 V2 O12 107.8(3) . .
O3 V3 O3M 109.1(4) . .
O3 V3 O23 108.8(4) . .
O3M V3 O23 108.7(3) . .
O3 V3 O13 108.9(3) . 1_655
O3M V3 O13 106.3(3) . 1_655
O23 V3 O13 114.9(4) . 1_655
N4A Cu1A N4A 180 . 2_667
N4A Cu1A N1A 86.0(3) . .
N4A Cu1A N1A 94.0(3) 2_667 .
N4A Cu1A N1A 94.0(3) . 2_667
N4A Cu1A N1A 86.0(3) 2_667 2_667
N1A Cu1A N1A 180 . 2_667
N4B Cu1B N4B 180 . 2_556
N4B Cu1B N1B 93.7(3) . 2_556
N4B Cu1B N1B 86.3(3) 2_556 2_556
N4B Cu1B N1B 86.3(3) . .
N4B Cu1B N1B 93.7(3) 2_556 .
N1B Cu1B N1B 180 2_556 .
N1C Cu1C N1C 180 . 2_666
N1C Cu1C N4C 85.9(3) . 2_666
N1C Cu1C N4C 94.1(3) 2_666 2_666
N1C Cu1C N4C 94.1(3) . .
N1C Cu1C N4C 85.9(3) 2_666 .
N4C Cu1C N4C 180 2_666 .
V2 O12 V1 138.7(4) . .
V2 O23 V3 171.9(6) . .
V1 O13 V3 149.6(5) . 1_455
C7C N1C C2C 113.7(8) . .
C7C N1C Cu1C 116.9(6) . .
C2C N1C Cu1C 106.8(6) . .
C2B N1B C7B 112.6(7) . .
C2B N1B Cu1B 106.3(6) . .
C7B N1B Cu1B 118.1(6) . .
C5C N4C C3C 113.3(8) . .
C5C N4C Cu1C 117.1(6) . .
C3C N4C Cu1C 106.0(6) . .
C5B N4B C3B 112.2(7) . .
C5B N4B Cu1B 117.9(6) . .
C3B N4B Cu1B 105.9(6) . .
C2B C3B N4B 107.3(8) . .
N1B C2B C3B 108.4(8) . .
C7C C6C C5C 114.9(9) . .
N4B C5B C6B 111.7(8) . .
N1B C7B C6B 111.2(8) . 2_556
N1C C7C C6C 112.1(8) . .
N4C C5C C6C 111.7(9) . .
C5B C6B C7B 115.0(8) . 2_556
N4C C3C C2C 108.1(8) . 2_666
N1C C2C C3C 108.3(8) . 2_666
C5A N4A C3A 112.2(8) . .
C5A N4A Cu1A 118.3(6) . .
C3A N4A Cu1A 106.4(6) . .
C2A N1A C7A 111.7(8) . .
C2A N1A Cu1A 107.1(6) . .
C7A N1A Cu1A 117.2(6) . .
N4A C5A C6A 113.0(9) . .
N4A C3A C2A 106.9(8) . .
N1A C7A C6A 112.1(9) . 2_667
N1A C2A C3A 106.7(8) . .
C7A C6A C5A 112.2(8) 2_667 .

loop_
_geom_bond_atom_site_label_1
_geom_bond_atom_site_label_2
_geom_bond_distance
_geom_bond_site_symmetry_2
V1 O1 1.622(7) .
V1 O1M 1.630(7) .
V1 O13 1.807(7) .
V1 O12 1.838(6) .
V2 O2M 1.634(7) .
V2 O2 1.640(7) .
V2 O23 1.770(7) .
V2 O12 1.821(6) .
V3 O3 1.628(7) .
V3 O3M 1.633(7) .
V3 O23 1.799(7) .
V3 O13 1.811(7) 1_655
Cu1A N4A 2.005(8) .
Cu1A N4A 2.005(8) 2_667
Cu1A N1A 2.009(8) .
Cu1A N1A 2.009(8) 2_667
Cu1B N4B 2.003(8) .
Cu1B N4B 2.003(8) 2_556
Cu1B N1B 2.023(8) 2_556
Cu1B N1B 2.023(8) .
Cu1C N1C 2.007(8) .
Cu1C N1C 2.007(8) 2_666
Cu1C N4C 2.038(8) 2_666
Cu1C N4C 2.038(8) .
O13 V3 1.812(7) 1_455
N1C C7C 1.476(12) .
N1C C2C 1.482(12) .
N1B C2B 1.464(11) .
N1B C7B 1.477(12) .
N4C C5C 1.472(12) .
N4C C3C 1.473(12) .
N4B C5B 1.480(11) .
N4B C3B 1.506(11) .
C3B C2B 1.494(13) .
C6C C7C 1.477(14) .
C6C C5C 1.507(13) .
C5B C6B 1.502(12) .
C7B C6B 1.518(13) 2_556
C6B C7B 1.518(13) 2_556
C3C C2C 1.501(14) 2_666
C2C C3C 1.501(14) 2_666
N4A C5A 1.467(14) .
N4A C3A 1.493(12) .
N1A C2A 1.476(12) .
N1A C7A 1.478(13) .
C5A C6A 1.528(14) .
C3A C2A 1.519(15) .
C7A C6A 1.524(13) 2_667
C6A C7A 1.524(13) 2_667
